data_4124941
loop_
_publ_author_name
'Izquierdo, Joseba'
'Landa, Aitor'
'Bastida, I\~naki'
'L\'opez, Rosa'
'Oiarbide, Mikel'
'Palomo, Claudio'

_publ_section_title
;
 Base-Catalyzed Asymmetric \a-Functionalization of 2-(Cyanomethyl)azaarene
 N-Oxides Leading to Quaternary Stereocenters.
;
_journal_issue 10
_journal_name_full 'Journal of the American Chemical Society'
_journal_page_first 3282
_journal_page_last 3285
_journal_paper_doi 10.1021/jacs.5b13385
_journal_volume 138
_journal_year 2016
_chemical_absolute_configuration ad
_chemical_compound_source 'synthesis as described'
_chemical_formula_moiety 'C30 H31 N5 O8'
_chemical_formula_sum 'C30 H31 N5 O8'
_chemical_formula_weight 589.6
_space_group_crystal_system monoclinic
_space_group_IT_number 4
_space_group_name_Hall 'P 2yb'
_space_group_name_H-M_alt 'P 1 21 1'
_symmetry_cell_setting monoclinic
_symmetry_Int_Tables_number 4
_symmetry_space_group_name_Hall 'P 2yb'
_symmetry_space_group_name_H-M 'P 1 21 1'
_atom_sites_solution_hydrogens geom
_audit_creation_date 2016-02-13T23:03:45-00:00
_audit_creation_method 'WinGX routine CIF_UPDATE'
_cell_angle_alpha 90
_cell_angle_beta 107.159(2)
_cell_angle_gamma 90
_cell_formula_units_Z 2
_cell_length_a 10.8427(2)
_cell_length_b 11.51906(18)
_cell_length_c 12.7877(3)
_cell_measurement_reflns_used 13050
_cell_measurement_temperature 150.01(10)
_cell_measurement_theta_max 75.673
_cell_measurement_theta_min 3.577
_cell_measurement_wavelength 1.54184
_cell_volume 1526.06(5)
_computing_cell_refinement 'CrysAlis Pro (Oxford Diffraction Ltd., 2011)'
_computing_data_collection 'CrysAlis Pro (Oxford Diffraction Ltd., 2011)'
_computing_data_reduction 'CrysAlis Pro (Oxford Diffraction Ltd., 2011)'
_computing_molecular_graphics 'Diamond v.3.2f (Crystal Impact GbR, 2008)'
_computing_publication_material 'WinGX publication routines (Farrugia, 1999)'
_computing_structure_refinement 'SHELXL-97 (Sheldrick, 2008)'
_computing_structure_solution 'OLEX2 (Dolomanov et al, 2009)'
_diffrn_ambient_temperature 150.01(10)
_diffrn_detector 'CCD plate'
_diffrn_detector_area_resol_mean 5.2012
_diffrn_detector_type Atlas
_diffrn_measured_fraction_theta_full 1
_diffrn_measured_fraction_theta_max 1
_diffrn_measurement_details
;
  1 omega -127.00   44.00   1.0000    2.0000
omega____ theta____ kappa____ phi______ frames
    -      -40.2006    0.0000   30.0000 171

  2 omega   51.00  105.00   1.0000    2.0000
omega____ theta____ kappa____ phi______ frames
    -       40.2006  178.0000   60.0000 54

  3 omega   17.00   51.00   1.0000    2.0000
omega____ theta____ kappa____ phi______ frames
    -       40.2006   37.0000   30.0000 34

  4 omega  -21.00   66.00   1.0000    2.0000
omega____ theta____ kappa____ phi______ frames
    -       40.2006  -37.0000  120.0000 87

  5 omega -121.00  -53.00   1.0000   14.0000
omega____ theta____ kappa____ phi______ frames
    -      -83.0000  -61.0000  -30.0000 68

  6 omega  -87.00  -51.00   1.0000   14.0000
omega____ theta____ kappa____ phi______ frames
    -      -83.0000  -77.0000   30.0000 36

  7 omega -162.00 -120.00   1.0000   14.0000
omega____ theta____ kappa____ phi______ frames
    -      -83.0000  -15.0000 -120.0000 42

  8 omega   84.00  157.00   1.0000   14.0000
omega____ theta____ kappa____ phi______ frames
    -      113.0000  111.0000  -90.0000 73

  9 omega   35.00   67.00   1.0000   14.0000
omega____ theta____ kappa____ phi______ frames
    -      113.0000  -30.0000 -180.0000 32

 10 omega   71.00  154.00   1.0000   14.0000
omega____ theta____ kappa____ phi______ frames
    -      113.0000   15.0000  150.0000 83

 11 omega   83.00  151.00   1.0000   14.0000
omega____ theta____ kappa____ phi______ frames
    -      113.0000   61.0000  -30.0000 68

 12 omega  132.00  157.00   1.0000   14.0000
omega____ theta____ kappa____ phi______ frames
    -      113.0000   77.0000  -30.0000 25

 13 omega   35.00   69.00   1.0000   14.0000
omega____ theta____ kappa____ phi______ frames
    -      113.0000  -30.0000 -120.0000 34

 14 omega   42.00   75.00   1.0000   14.0000
omega____ theta____ kappa____ phi______ frames
    -      113.0000  -45.0000  -30.0000 33

 15 omega   81.00  148.00   1.0000   14.0000
omega____ theta____ kappa____ phi______ frames
    -      113.0000   77.0000  150.0000 67

 16 omega   36.00   63.00   1.0000   14.0000
omega____ theta____ kappa____ phi______ frames
    -      113.0000  -30.0000  -60.0000 27

 17 omega   37.00   67.00   1.0000   14.0000
omega____ theta____ kappa____ phi______ frames
    -      113.0000  -30.0000  150.0000 30

 18 omega   80.00  140.00   1.0000   14.0000
omega____ theta____ kappa____ phi______ frames
    -      113.0000   77.0000    0.0000 60

 19 omega   37.00   69.00   1.0000   14.0000
omega____ theta____ kappa____ phi______ frames
    -      113.0000  -30.0000 -150.0000 32

 20 omega   44.00   69.00   1.0000   14.0000
omega____ theta____ kappa____ phi______ frames
    -      113.0000  -30.0000   60.0000 25

 21 omega   43.00   70.00   1.0000   14.0000
omega____ theta____ kappa____ phi______ frames
    -      113.0000  -45.0000 -180.0000 27

 22 omega   85.00  144.00   1.0000   14.0000
omega____ theta____ kappa____ phi______ frames
    -      113.0000   45.0000   60.0000 59

 23 omega   41.00   66.00   1.0000   14.0000
omega____ theta____ kappa____ phi______ frames
    -      113.0000  -45.0000 -150.0000 25

 24 omega   80.00  108.00   1.0000   14.0000
omega____ theta____ kappa____ phi______ frames
    -      113.0000   77.0000  -30.0000 28

 25 omega   38.00   65.00   1.0000   14.0000
omega____ theta____ kappa____ phi______ frames
    -      113.0000  -45.0000    0.0000 27

 26 omega   37.00   67.00   1.0000   14.0000
omega____ theta____ kappa____ phi______ frames
    -      113.0000  -30.0000  -90.0000 30

 27 omega   44.00   76.00   1.0000   14.0000
omega____ theta____ kappa____ phi______ frames
    -      113.0000  -45.0000  120.0000 32

 28 omega  121.00  158.00   1.0000   14.0000
omega____ theta____ kappa____ phi______ frames
    -      113.0000   45.0000  -90.0000 37

 29 omega   91.00  119.00   1.0000   14.0000
omega____ theta____ kappa____ phi______ frames
    -      113.0000   61.0000    0.0000 28

 30 omega   44.00   72.00   1.0000   14.0000
omega____ theta____ kappa____ phi______ frames
    -      113.0000  -94.0000    0.0000 28

 31 omega   80.00  158.00   1.0000   14.0000
omega____ theta____ kappa____ phi______ frames
    -      113.0000   77.0000 -180.0000 78

 32 omega   74.00  126.00   1.0000    2.0000
omega____ theta____ kappa____ phi______ frames
    -       40.2006  178.0000 -150.0000 52

 33 omega  -57.00  -10.00   1.0000   14.0000
omega____ theta____ kappa____ phi______ frames
    -      -83.0000   45.0000  -60.0000 47

 34 omega -110.00  -23.00   1.0000   14.0000
omega____ theta____ kappa____ phi______ frames
    -      -83.0000  111.0000   30.0000 87

 35 omega   78.00  113.00   1.0000   14.0000
omega____ theta____ kappa____ phi______ frames
    -      113.0000 -111.0000  120.0000 35

 36 omega   70.00  113.00   1.0000   14.0000
omega____ theta____ kappa____ phi______ frames
    -      113.0000 -111.0000   30.0000 43

 37 omega   58.00  116.00   1.0000   14.0000
omega____ theta____ kappa____ phi______ frames
    -      113.0000 -111.0000 -180.0000 58

 38 omega   54.00  114.00   1.0000   14.0000
omega____ theta____ kappa____ phi______ frames
    -      113.0000 -111.0000  -60.0000 60

 39 omega  105.00  132.00   1.0000   14.0000
omega____ theta____ kappa____ phi______ frames
    -      113.0000  -77.0000 -150.0000 27

 40 omega   63.00  131.00   1.0000   14.0000
omega____ theta____ kappa____ phi______ frames
    -      113.0000  -61.0000    0.0000 68

 41 omega   75.00  103.00   1.0000   14.0000
omega____ theta____ kappa____ phi______ frames
    -      113.0000  178.0000  -30.0000 28

 42 omega  113.00  144.00   1.0000   14.0000
omega____ theta____ kappa____ phi______ frames
    -      113.0000  178.0000  -30.0000 31

 43 omega   37.00   68.00   1.0000   14.0000
omega____ theta____ kappa____ phi______ frames
    -      113.0000  -77.0000 -150.0000 31

 44 omega -114.00  -11.00   1.0000    2.0000
omega____ theta____ kappa____ phi______ frames
    -      -40.2006  -57.0000  -90.0000 103

 45 omega    7.00  119.00   1.0000    2.0000
omega____ theta____ kappa____ phi______ frames
    -       40.2006   77.0000 -120.0000 112

 46 omega    7.00  119.00   1.0000    2.0000
omega____ theta____ kappa____ phi______ frames
    -       40.2006   77.0000   30.0000 112

 47 omega   34.00  129.00   1.0000    2.0000
omega____ theta____ kappa____ phi______ frames
    -       40.2006 -178.0000 -180.0000 95

 48 omega   11.00  114.00   1.0000    2.0000
omega____ theta____ kappa____ phi______ frames
    -       40.2006   57.0000 -150.0000 103

 49 omega   35.00  130.00   1.0000    2.0000
omega____ theta____ kappa____ phi______ frames
    -       40.2006  178.0000  -30.0000 95

 50 omega    7.00  119.00   1.0000    2.0000
omega____ theta____ kappa____ phi______ frames
    -       40.2006   77.0000  120.0000 112

 51 omega -162.00  -49.00   1.0000   14.0000
omega____ theta____ kappa____ phi______ frames
    -      -83.0000  -77.0000   90.0000 113

 52 omega -162.00  -49.00   1.0000   14.0000
omega____ theta____ kappa____ phi______ frames
    -      -83.0000  -77.0000 -150.0000 113

 53 omega -162.00  -49.00   1.0000   14.0000
omega____ theta____ kappa____ phi______ frames
    -      -83.0000  -77.0000  120.0000 113

 54 omega -157.00  -53.00   1.0000   14.0000
omega____ theta____ kappa____ phi______ frames
    -      -83.0000  -61.0000  -90.0000 104

 55 omega -157.00  -53.00   1.0000   14.0000
omega____ theta____ kappa____ phi______ frames
    -      -83.0000  -61.0000  150.0000 104

 56 omega   35.00  116.00   1.0000   14.0000
omega____ theta____ kappa____ phi______ frames
    -      113.0000 -111.0000  -60.0000 81

 57 omega   38.00   77.00   1.0000   14.0000
omega____ theta____ kappa____ phi______ frames
    -      113.0000  -45.0000   30.0000 39

 58 omega   29.00   74.00   1.0000   14.0000
omega____ theta____ kappa____ phi______ frames
    -      113.0000  -94.0000  120.0000 45

 59 omega   83.00  158.00   1.0000   14.0000
omega____ theta____ kappa____ phi______ frames
    -      113.0000   61.0000 -120.0000 75

;
_diffrn_measurement_device '\k-geometry diffractometer'
_diffrn_measurement_device_type 'Agilent SuperNova'
_diffrn_measurement_method '\w scans'
_diffrn_orient_matrix_UB_11 -0.1062204
_diffrn_orient_matrix_UB_12 -0.0897193
_diffrn_orient_matrix_UB_13 -0.0029575
_diffrn_orient_matrix_UB_21 -0.04487
_diffrn_orient_matrix_UB_22 0.0057729
_diffrn_orient_matrix_UB_23 -0.1259188
_diffrn_orient_matrix_UB_31 0.093994
_diffrn_orient_matrix_UB_32 -0.0990226
_diffrn_orient_matrix_UB_33 -0.0045455
_diffrn_radiation_monochromator 'Multilayer optics'
_diffrn_radiation_probe x-ray
_diffrn_radiation_source 'Nova (Cu) X-ray micro-source'
_diffrn_radiation_type CuK\a
_diffrn_radiation_wavelength 1.54184
_diffrn_reflns_av_R_equivalents 0.0564
_diffrn_reflns_av_unetI/netI 0.0564
_diffrn_reflns_Laue_measured_fraction_full 1
_diffrn_reflns_Laue_measured_fraction_max 1
_diffrn_reflns_limit_h_max 13
_diffrn_reflns_limit_h_min -13
_diffrn_reflns_limit_k_max 14
_diffrn_reflns_limit_k_min -14
_diffrn_reflns_limit_l_max 15
_diffrn_reflns_limit_l_min -16
_diffrn_reflns_number 31381
_diffrn_reflns_point_group_measured_fraction_max 1
_diffrn_reflns_theta_full 67.684
_diffrn_reflns_theta_max 69.943
_diffrn_reflns_theta_min 3.617
_diffrn_source 'SuperNova (Cu) X-ray Source'
_diffrn_source_current 0.8
_diffrn_source_power 0.04
_diffrn_source_voltage 50
_exptl_absorpt_coefficient_mu 0.79
_exptl_absorpt_correction_T_max 0.968
_exptl_absorpt_correction_T_min 0.809
_exptl_absorpt_correction_type analytical
_exptl_absorpt_process_details
;
        CrysAlisPro, Agilent Technologies,
        Version 1.171.36.24 (release 03-12-2012 CrysAlis171 .NET)
        (compiled Dec  3 2012,18:21:49)
Analytical numeric absorption correction using a multifaceted crystal
                        model based on expressions derived by R.C. Clark & J.S.
        (Clark, R. C. & Reid, J. S. (1995). Acta Cryst. A51, 887-897)
;
_exptl_crystal_colour colourless
_exptl_crystal_density_diffrn 1.283
_exptl_crystal_density_method 'not measured'
_exptl_crystal_description plate
_exptl_crystal_F_000 620
_exptl_crystal_size_max 0.4284
_exptl_crystal_size_mid 0.2726
_exptl_crystal_size_min 0.041
_refine_diff_density_max 0.254
_refine_diff_density_min -0.158
_refine_diff_density_rms 0.037
_refine_ls_abs_structure_details
;
The Friedel pair coverage of the experiment is almost complete (100%).
Analysis of the absolute structure using likelihood methods
(Hooft, Straver & Spek, 2008) was performed using PLATON (Spek, 2011).
 The results indicated that the absolute structure had been correctly
 assigned. The method calculated that the probability that the structure 
is inverted is smaller than 10-26. The absolute structure parameter y 
(Hooft, Straver & Spek, 2008) was calculated using PLATON (Spek,
2010). The resulting value was y=0.09(8), which together with Flack parameter 
value, indicate that the absolute structure has sureley been determined 
correctly.

Flack, H. D. (1983), Acta Cryst. A39, 876-881
Flack & G. Bernardinelli, Acta Cryst. 1999, A55, 908-915; 
H. D. Flack & G. Bernardinelli, J. Appl. Cryst. 2000, 33, 1143-1148.

R. W. W. Hooft, L. H. Straver & A. L. Spek, J. Appl. Cryst. 2008, 41, 96-103
A. L. Spek (2010) PLATON, Utrecht, The Netherlands; 
A. L. Spek, J. Appl. Cryst. 2003, 36, 7-13
A. L. Thompson & D. J. Watkin, Tetrahedron: Asymmetry 2009, 20, 712--717

;
_refine_ls_abs_structure_Flack 0.07(11)
_refine_ls_extinction_method none
_refine_ls_goodness_of_fit_ref 1.038
_refine_ls_hydrogen_treatment constr
_refine_ls_matrix_type full
_refine_ls_number_parameters 394
_refine_ls_number_reflns 5773
_refine_ls_number_restraints 1
_refine_ls_restrained_S_all 1.038
_refine_ls_R_factor_all 0.0432
_refine_ls_R_factor_gt 0.0389
_refine_ls_shift/su_max 0
_refine_ls_shift/su_mean 0
_refine_ls_structure_factor_coef Fsqd
_refine_ls_weighting_details 'w=1/[\s^2^(Fo^2^)+(0.0625P)^2^+0.1820P] where P=(Fo^2^+2Fc^2^)/3'
_refine_ls_weighting_scheme calc
_refine_ls_wR_factor_gt 0.1008
_refine_ls_wR_factor_ref 0.1047
_reflns_number_gt 5288
_reflns_number_total 5773
_reflns_threshold_expression 'I > 2\s(I)'
_cod_data_source_file ja5b13385_si_002.cif
_cod_data_source_block a20160046_al1250_2_05
_cod_depositor_comments 'Adding full bibliography for 4124940--4124941.cif.'
_cod_original_cell_volume 1526.07(5)
_cod_database_code 4124941

loop_
_space_group_symop_operation_xyz
'x, y, z'
'-x, y+1/2, -z'

loop_
_atom_site_label
_atom_site_type_symbol
_atom_site_fract_x
_atom_site_fract_y
_atom_site_fract_z
_atom_site_U_iso_or_equiv
_atom_site_adp_type
_atom_site_occupancy
_atom_site_calc_flag
O8 O -0.05371(18) 0.31733(17) 0.25072(16) 0.0392(4) Uani 1 d
O6 O 0.22340(19) 0.34061(17) 0.12714(16) 0.0401(4) Uani 1 d
O1 O 0.21580(19) 0.20598(17) 0.54623(16) 0.0412(4) Uani 1 d
O5 O 0.2807(2) 0.5204(2) 0.08598(18) 0.0513(5) Uani 1 d
O7 O -0.0403(2) 0.4403(2) 0.11492(17) 0.0482(5) Uani 1 d
O2 O 0.1046(2) 0.64373(18) 0.2881(2) 0.0557(6) Uani 1 d
O4 O 0.6808(2) 0.9142(2) 0.2510(2) 0.0621(7) Uani 1 d
N1 N 0.1252(2) 0.41776(18) 0.27252(19) 0.0345(5) Uani 1 d
N3 N 0.1310(2) 0.2888(2) 0.53824(18) 0.0366(5) Uani 1 d
C13 C 0.1900(3) 0.6101(2) 0.2529(2) 0.0384(6) Uani 1 d
N2 N 0.2015(2) 0.49062(19) 0.23176(19) 0.0346(5) Uani 1 d
C30 C 0.1835(3) 0.2240(2) 0.3402(2) 0.0360(6) Uani 1 d
C25 C 0.0017(3) 0.3947(2) 0.2026(2) 0.0371(6) Uani 1 d
C20 C 0.2396(3) 0.4545(2) 0.1396(2) 0.0368(6) Uani 1 d
C19 C 0.2518(3) 0.7993(3) 0.1955(3) 0.0443(6) Uani 1 d
H19 H 0.1626 0.8183 0.1725 0.053 Uiso 1 calc
C3 C 0.0267(3) 0.4594(2) 0.4518(2) 0.0386(6) Uani 1 d
H3 H 0.0144 0.5161 0.3957 0.046 Uiso 1 calc
C1 C 0.1864(2) 0.3494(2) 0.3732(2) 0.0331(5) Uani 1 d
N4 N 0.5666(3) 0.9381(3) 0.2165(3) 0.0545(7) Uani 1 d
C4 C -0.0390(3) 0.4696(3) 0.5291(2) 0.0422(6) Uani 1 d
H4 H -0.0954 0.5332 0.5273 0.051 Uiso 1 calc
C6 C 0.0639(3) 0.2963(3) 0.6126(2) 0.0430(6) Uani 1 d
H6 H 0.076 0.2389 0.668 0.052 Uiso 1 calc
N5 N 0.1811(3) 0.1323(2) 0.3049(2) 0.0454(6) Uani 1 d
C8 C 0.3556(3) 0.4799(3) 0.4972(3) 0.0438(6) Uani 1 d
H8 H 0.2882 0.5188 0.5165 0.053 Uiso 1 calc
C16 C 0.5133(3) 0.7450(3) 0.2713(3) 0.0431(6) Uani 1 d
H16 H 0.6029 0.7282 0.2988 0.052 Uiso 1 calc
C2 C 0.1102(2) 0.3674(2) 0.4553(2) 0.0348(6) Uani 1 d
C7 C 0.3272(3) 0.3876(2) 0.4243(2) 0.0356(5) Uani 1 d
C17 C 0.4707(3) 0.8512(3) 0.2244(3) 0.0435(6) Uani 1 d
C14 C 0.2910(3) 0.6908(2) 0.2385(2) 0.0373(6) Uani 1 d
C5 C -0.0209(3) 0.3854(3) 0.6090(3) 0.0456(7) Uani 1 d
H5 H -0.0672 0.3893 0.6614 0.055 Uiso 1 calc
O3 O 0.5269(3) 1.0321(3) 0.1757(3) 0.0919(12) Uani 1 d
C18 C 0.3414(3) 0.8800(3) 0.1861(3) 0.0505(7) Uani 1 d
H18 H 0.3151 0.9538 0.1539 0.061 Uiso 1 calc
C21 C 0.2276(3) 0.2856(3) 0.0224(3) 0.0482(7) Uani 1 d
C15 C 0.4216(3) 0.6638(3) 0.2770(2) 0.0413(6) Uani 1 d
H15 H 0.448 0.5893 0.3074 0.05 Uiso 1 calc
C12 C 0.4266(3) 0.3339(3) 0.3951(3) 0.0461(7) Uani 1 d
H12 H 0.408 0.2718 0.3439 0.055 Uiso 1 calc
C9 C 0.4822(3) 0.5155(3) 0.5418(3) 0.0536(8) Uani 1 d
H9 H 0.5011 0.578 0.5925 0.064 Uiso 1 calc
C11 C 0.5530(3) 0.3704(3) 0.4403(3) 0.0569(8) Uani 1 d
H11 H 0.6208 0.3324 0.4208 0.068 Uiso 1 calc
C10 C 0.5810(3) 0.4615(3) 0.5136(3) 0.0566(8) Uani 1 d
H10 H 0.6676 0.4868 0.5442 0.068 Uiso 1 calc
C22 C 0.3655(4) 0.2827(4) 0.0192(3) 0.0672(10) Uani 1 d
H22A H 0.3976 0.3623 0.0196 0.101 Uiso 1 calc
H22B H 0.3696 0.243 -0.0475 0.101 Uiso 1 calc
H22C H 0.4189 0.241 0.0835 0.101 Uiso 1 calc
C28 C -0.2732(3) 0.3955(4) 0.1969(4) 0.0694(11) Uani 1 d
H28A H -0.2442 0.4399 0.2651 0.104 Uiso 1 calc
H28B H -0.3643 0.3748 0.1827 0.104 Uiso 1 calc
H28C H -0.2627 0.4426 0.1363 0.104 Uiso 1 calc
C26 C -0.1926(3) 0.2851(3) 0.2072(3) 0.0473(7) Uani 1 d
C29 C -0.2092(3) 0.2082(3) 0.2974(3) 0.0561(8) Uani 1 d
H29A H -0.1521 0.1407 0.3056 0.084 Uiso 1 calc
H29B H -0.2991 0.1819 0.2791 0.084 Uiso 1 calc
H29C H -0.1874 0.2519 0.3662 0.084 Uiso 1 calc
C27 C -0.2138(4) 0.2204(5) 0.1019(3) 0.0761(12) Uani 1 d
H27A H -0.2006 0.2729 0.0459 0.114 Uiso 1 calc
H27B H -0.3021 0.19 0.0781 0.114 Uiso 1 calc
H27C H -0.1524 0.1558 0.1127 0.114 Uiso 1 calc
C23 C 0.1386(4) 0.3502(4) -0.0733(3) 0.0618(9) Uani 1 d
H23A H 0.0589 0.3706 -0.0563 0.093 Uiso 1 calc
H23B H 0.1181 0.3007 -0.1385 0.093 Uiso 1 calc
H23C H 0.1813 0.4212 -0.087 0.093 Uiso 1 calc
C24 C 0.1770(6) 0.1658(4) 0.0341(4) 0.0841(14) Uani 1 d
H24A H 0.2312 0.1298 0.1015 0.126 Uiso 1 calc
H24B H 0.179 0.1182 -0.0289 0.126 Uiso 1 calc
H24C H 0.0881 0.1716 0.0373 0.126 Uiso 1 calc

loop_
_atom_site_aniso_label
_atom_site_aniso_U_11
_atom_site_aniso_U_22
_atom_site_aniso_U_33
_atom_site_aniso_U_23
_atom_site_aniso_U_13
_atom_site_aniso_U_12
O8 0.0342(9) 0.0353(10) 0.0480(10) 0.0030(8) 0.0118(8) -0.0056(8)
O6 0.0483(10) 0.0279(9) 0.0465(10) -0.0030(8) 0.0178(8) -0.0014(8)
O1 0.0413(10) 0.0332(10) 0.0482(10) 0.0042(8) 0.0119(8) 0.0032(8)
O5 0.0722(14) 0.0382(11) 0.0540(11) -0.0019(9) 0.0347(11) -0.0102(10)
O7 0.0419(10) 0.0499(12) 0.0495(12) 0.0133(10) 0.0085(9) 0.0000(9)
O2 0.0616(13) 0.0289(11) 0.0939(17) 0.0023(11) 0.0497(13) 0.0036(9)
O4 0.0457(13) 0.0555(15) 0.0857(17) 0.0049(13) 0.0204(12) -0.0110(10)
N1 0.0341(11) 0.0277(11) 0.0435(11) 0.0041(9) 0.0139(9) -0.0029(8)
N3 0.0351(11) 0.0329(12) 0.0417(12) 0.0000(10) 0.0112(9) -0.0020(9)
C13 0.0437(15) 0.0253(13) 0.0501(15) 0.0011(11) 0.0200(12) 0.0004(11)
N2 0.0389(11) 0.0242(10) 0.0452(12) 0.0012(9) 0.0195(9) -0.0018(8)
C30 0.0372(13) 0.0292(14) 0.0428(14) 0.0029(11) 0.0136(11) -0.0005(10)
C25 0.0339(12) 0.0327(13) 0.0457(14) 0.0010(12) 0.0136(11) -0.0002(11)
C20 0.0404(13) 0.0280(13) 0.0435(14) -0.0002(11) 0.0145(11) -0.0010(11)
C19 0.0389(14) 0.0332(14) 0.0586(17) 0.0060(13) 0.0109(12) -0.0008(12)
C3 0.0405(14) 0.0301(13) 0.0476(15) 0.0003(11) 0.0165(12) -0.0014(11)
C1 0.0336(12) 0.0266(12) 0.0399(13) 0.0000(10) 0.0120(10) -0.0020(10)
N4 0.0503(16) 0.0402(14) 0.0709(17) 0.0075(13) 0.0146(13) -0.0122(12)
C4 0.0409(14) 0.0370(15) 0.0530(16) -0.0039(12) 0.0205(12) -0.0008(12)
C6 0.0456(15) 0.0433(16) 0.0436(14) 0.0030(12) 0.0185(12) -0.0054(13)
N5 0.0540(15) 0.0296(13) 0.0528(14) 0.0004(10) 0.0162(11) -0.0006(10)
C8 0.0416(15) 0.0386(15) 0.0536(16) -0.0047(13) 0.0177(12) -0.0060(12)
C16 0.0390(14) 0.0392(15) 0.0510(15) 0.0044(12) 0.0134(12) -0.0016(12)
C2 0.0340(12) 0.0296(13) 0.0414(13) 0.0003(10) 0.0119(10) -0.0037(10)
C7 0.0342(12) 0.0295(13) 0.0432(13) 0.0027(11) 0.0116(10) -0.0020(10)
C17 0.0420(14) 0.0350(14) 0.0526(16) 0.0031(12) 0.0126(12) -0.0092(12)
C14 0.0438(14) 0.0258(13) 0.0450(14) 0.0001(11) 0.0175(12) -0.0019(10)
C5 0.0459(15) 0.0454(17) 0.0509(16) -0.0004(13) 0.0226(13) -0.0030(13)
O3 0.0585(16) 0.0495(16) 0.151(3) 0.0407(19) 0.0055(17) -0.0179(12)
C18 0.0488(17) 0.0313(15) 0.0668(19) 0.0112(13) 0.0101(14) -0.0037(12)
C21 0.0591(18) 0.0390(15) 0.0495(16) -0.0108(13) 0.0205(14) -0.0031(13)
C15 0.0432(14) 0.0312(14) 0.0508(15) 0.0054(12) 0.0157(12) 0.0014(12)
C12 0.0380(14) 0.0403(16) 0.0621(18) -0.0020(14) 0.0181(13) 0.0012(12)
C9 0.0490(17) 0.0507(19) 0.0581(18) -0.0091(15) 0.0113(14) -0.0163(14)
C11 0.0340(14) 0.056(2) 0.083(2) 0.0000(17) 0.0197(15) 0.0004(14)
C10 0.0375(15) 0.057(2) 0.071(2) 0.0032(17) 0.0089(14) -0.0114(14)
C22 0.064(2) 0.073(3) 0.069(2) -0.014(2) 0.0272(18) 0.0175(19)
C28 0.0404(17) 0.066(2) 0.101(3) 0.019(2) 0.0193(18) 0.0057(16)
C26 0.0329(14) 0.0500(17) 0.0569(17) -0.0013(14) 0.0102(12) -0.0110(12)
C29 0.0477(17) 0.0497(18) 0.074(2) 0.0000(17) 0.0227(16) -0.0151(15)
C27 0.072(2) 0.092(3) 0.064(2) -0.022(2) 0.0180(19) -0.035(2)
C23 0.061(2) 0.072(2) 0.0485(18) -0.0130(17) 0.0101(15) -0.0019(18)
C24 0.143(4) 0.042(2) 0.079(3) -0.0204(19) 0.050(3) -0.023(2)

loop_
_atom_type_symbol
_atom_type_description
_atom_type_scat_dispersion_real
_atom_type_scat_dispersion_imag
_atom_type_scat_source
C C 0.0181 0.0091 'International Tables Vol C Tables 4.2.6.8 and 6.1.1.4'
H H 0 0 'International Tables Vol C Tables 4.2.6.8 and 6.1.1.4'
N N 0.0311 0.018 'International Tables Vol C Tables 4.2.6.8 and 6.1.1.4'
O O 0.0492 0.0322 'International Tables Vol C Tables 4.2.6.8 and 6.1.1.4'

loop_
_exptl_crystal_face_index_h
_exptl_crystal_face_index_k
_exptl_crystal_face_index_l
_exptl_crystal_face_perp_dist
5 -5 -2 0.1184
-5 -5 3 0.1705
-3 7 1 0.1026
7 2 -3 0.1851
5 -6 -1 0.1217
0 0 -1 0.0295
0 0 1 0.0115

loop_
_geom_angle_atom_site_label_1
_geom_angle_atom_site_label_2
_geom_angle_atom_site_label_3
_geom_angle
C25 O8 C26 122.8(2)
C20 O6 C21 119.2(2)
N2 N1 C25 116.1(2)
N2 N1 C1 118.9(2)
C25 N1 C1 123.4(2)
O1 N3 C6 120.1(2)
O1 N3 C2 119.8(2)
C6 N3 C2 120.2(2)
O2 C13 N2 120.3(3)
O2 C13 C14 121.3(3)
N2 C13 C14 118.3(2)
N1 N2 C13 114.9(2)
N1 N2 C20 119.2(2)
C13 N2 C20 120.5(2)
N5 C30 C1 173.2(3)
O8 C25 N1 108.1(2)
O7 C25 O8 129.0(2)
O7 C25 N1 122.9(2)
O6 C20 N2 109.2(2)
O5 C20 O6 128.2(3)
O5 C20 N2 122.6(3)
C18 C19 C14 120.3(3)
C4 C3 C2 120.7(3)
N1 C1 C30 107.4(2)
N1 C1 C2 109.2(2)
N1 C1 C7 110.4(2)
C30 C1 C2 110.7(2)
C30 C1 C7 109.3(2)
C2 C1 C7 109.9(2)
O4 N4 C17 119.1(3)
O4 N4 O3 123.2(3)
O3 N4 C17 117.7(3)
C5 C4 C3 118.6(3)
N3 C6 C5 121.1(3)
C9 C8 C7 120.0(3)
C17 C16 C15 118.0(3)
N3 C2 C3 119.3(3)
N3 C2 C1 116.4(2)
C3 C2 C1 124.2(2)
C8 C7 C1 120.0(2)
C12 C7 C1 120.7(3)
C12 C7 C8 119.2(3)
C16 C17 N4 118.7(3)
C16 C17 C18 122.8(3)
C18 C17 N4 118.5(3)
C19 C14 C13 117.6(3)
C19 C14 C15 120.3(3)
C15 C14 C13 121.7(2)
C6 C5 C4 120.0(3)
C19 C18 C17 118.4(3)
O6 C21 C22 109.0(3)
O6 C21 C23 109.6(3)
O6 C21 C24 101.0(3)
C22 C21 C23 113.0(3)
C22 C21 C24 112.0(4)
C24 C21 C23 111.5(3)
C16 C15 C14 120.2(3)
C7 C12 C11 120.2(3)
C10 C9 C8 120.8(3)
C10 C11 C12 120.4(3)
C9 C10 C11 119.3(3)
O8 C26 C28 108.3(3)
O8 C26 C29 101.4(2)
O8 C26 C27 109.3(3)
C29 C26 C28 111.2(3)
C27 C26 C28 113.9(3)
C27 C26 C29 112.0(3)

loop_
_geom_bond_atom_site_label_1
_geom_bond_atom_site_label_2
_geom_bond_distance
O8 C25 1.324(3)
O8 C26 1.490(3)
O6 C20 1.327(3)
O6 C21 1.495(4)
O1 N3 1.308(3)
O5 C20 1.194(4)
O7 C25 1.199(3)
O2 C13 1.206(4)
O4 N4 1.217(4)
N1 N2 1.384(3)
N1 C25 1.399(3)
N1 C1 1.489(3)
N3 C6 1.360(4)
N3 C2 1.362(4)
C13 N2 1.415(3)
C13 C14 1.489(4)
N2 C20 1.421(4)
C30 C1 1.502(4)
C30 N5 1.146(4)
C19 C14 1.380(4)
C19 C18 1.376(4)
C3 C4 1.384(4)
C3 C2 1.386(4)
C1 C2 1.529(4)
C1 C7 1.537(3)
N4 C17 1.468(4)
N4 O3 1.223(4)
C4 C5 1.379(4)
C6 C5 1.370(5)
C8 C7 1.388(4)
C8 C9 1.384(4)
C16 C17 1.381(4)
C16 C15 1.382(4)
C7 C12 1.386(4)
C17 C18 1.382(4)
C14 C15 1.391(4)
C21 C22 1.508(5)
C21 C23 1.511(5)
C21 C24 1.509(5)
C12 C11 1.387(4)
C9 C10 1.376(5)
C11 C10 1.380(5)
C28 C26 1.526(5)
C26 C29 1.506(5)
C26 C27 1.497(5)
